data_7039761
loop_
_publ_author_name
'Senthilkumar, Kabali'
'Thirumoorthy, Krishnan'
'Dragonetti, Claudia'
'Marinotto, Daniele'
'Righetto, Stefania'
'Colombo, Alessia'
'Haukka, Matti'
'Palanisami, Nallasamy'

_publ_section_title
;
 Ferrocene-quinoxaline Y-shaped chromophores as fascinating second-order
 NLO building blocks for long lasting highly active SHG polymeric films.
;
_journal_issue 30
_journal_name_full 'Dalton transactions (Cambridge, England : 2003)'
_journal_page_first 11939
_journal_page_last 11943
_journal_paper_doi 10.1039/c6dt01590e
_journal_volume 45
_journal_year 2016
_chemical_formula_moiety 'C33 H25 F3 Fe2 N2'
_chemical_formula_sum 'C33 H25 F3 Fe2 N2'
_chemical_formula_weight 618.25
_space_group_crystal_system triclinic
_space_group_IT_number 2
_space_group_name_Hall '-P 1'
_space_group_name_H-M_alt 'P -1'
_symmetry_space_group_name_Hall '-P 1'
_symmetry_space_group_name_H-M 'P -1'
_atom_sites_solution_hydrogens geom
_audit_creation_method SHELXL-2014/7
_audit_update_record
;
2015-12-03 deposited with the CCDC.
2016-07-01 downloaded from the CCDC.
;
_cell_angle_alpha 82.439(8)
_cell_angle_beta 80.523(8)
_cell_angle_gamma 73.278(8)
_cell_formula_units_Z 2
_cell_length_a 7.3587(11)
_cell_length_b 11.9124(17)
_cell_length_c 15.842(2)
_cell_measurement_reflns_used 6426
_cell_measurement_temperature 293(2)
_cell_measurement_theta_max 24.21
_cell_measurement_theta_min 2.91
_cell_volume 1306.6(3)
_computing_cell_refinement 'APEX2/SAINT (Bruker, 2004)'
_computing_data_collection 'APEX2 (Bruker, 2004)'
_computing_data_reduction 'SAINT/XPREP (Bruker, 2004)'
_computing_molecular_graphics 'ORTEP3 (Farrugia, 1997) and Mercury (Bruno et al., 2002)'
_computing_publication_material 'SHELXL-2014/7 (Sheldrick, 2014)'
_computing_structure_refinement 'SHELXL-2014/7 (Sheldrick, 2014)'
_computing_structure_solution 'SIR92 (Altornare et al., 1993)'
_diffrn_ambient_temperature 293(2)
_diffrn_measured_fraction_theta_full 0.969
_diffrn_measured_fraction_theta_max 0.969
_diffrn_measurement_device_type 'Bruker axs kappa apex2 CCD Diffractometer'
_diffrn_measurement_method '\w and \f scan'
_diffrn_radiation_monochromator graphite
_diffrn_radiation_source 'fine-focus sealed tube'
_diffrn_radiation_type MoK\a
_diffrn_radiation_wavelength 0.71073
_diffrn_reflns_av_unetI/netI 0.1158
_diffrn_reflns_Laue_measured_fraction_full 0.969
_diffrn_reflns_Laue_measured_fraction_max 0.969
_diffrn_reflns_limit_h_max 8
_diffrn_reflns_limit_h_min -8
_diffrn_reflns_limit_k_max 13
_diffrn_reflns_limit_k_min -13
_diffrn_reflns_limit_l_max 18
_diffrn_reflns_limit_l_min -18
_diffrn_reflns_number 20285
_diffrn_reflns_point_group_measured_fraction_full 0.969
_diffrn_reflns_point_group_measured_fraction_max 0.969
_diffrn_reflns_theta_full 24.345
_diffrn_reflns_theta_max 24.345
_diffrn_reflns_theta_min 1.308
_exptl_absorpt_coefficient_mu 1.159
_exptl_absorpt_correction_T_max 0.783
_exptl_absorpt_correction_T_min 0.712
_exptl_absorpt_correction_type multi-scan
_exptl_absorpt_process_details 'SADABS (Bruker, 2004)'
_exptl_crystal_colour brown
_exptl_crystal_density_diffrn 1.571
_exptl_crystal_description needle
_exptl_crystal_F_000 632
_exptl_crystal_size_max 0.300
_exptl_crystal_size_mid 0.300
_exptl_crystal_size_min 0.250
_refine_diff_density_max 1.173
_refine_diff_density_min -1.491
_refine_diff_density_rms 0.214
_refine_ls_extinction_coef 0.0057(15)
_refine_ls_extinction_expression Fc^*^=kFc[1+0.001xFc^2^\l^3^/sin(2\q)]^-1/4^
_refine_ls_extinction_method 'SHELXL-2014/7 (Sheldrick 2014'
_refine_ls_goodness_of_fit_ref 1.083
_refine_ls_hydrogen_treatment constr
_refine_ls_matrix_type full
_refine_ls_number_parameters 391
_refine_ls_number_reflns 20285
_refine_ls_number_restraints 159
_refine_ls_restrained_S_all 1.085
_refine_ls_R_factor_all 0.1494
_refine_ls_R_factor_gt 0.1099
_refine_ls_shift/su_max 0.001
_refine_ls_shift/su_mean 0.000
_refine_ls_structure_factor_coef Fsqd
_refine_ls_weighting_details 'w=1/[\s^2^(Fo^2^)+(0.0290P)^2^+33.8841P] where P=(Fo^2^+2Fc^2^)/3'
_refine_ls_weighting_scheme calc
_refine_ls_wR_factor_gt 0.2791
_refine_ls_wR_factor_ref 0.3022
_reflns_Friedel_coverage 0.000
_reflns_number_gt 14168
_reflns_number_total 20285
_reflns_threshold_expression 'I > 2\s(I)'
_cod_data_source_file c6dt01590e2.cif
_cod_data_source_block ksk1
_cod_depositor_comments 'Adding full bibliography for 7039760--7039761.cif.'
_cod_database_code 7039761
_shelx_shelxl_version_number 2014/7
_shelx_space_group_comment
;
The symmetry employed for this shelxl refinement is uniquely defined
by the following loop, which should always be used as a source of
symmetry information in preference to the above space-group names.
They are only intended as comments.
;
_shelx_estimated_absorpt_t_min 0.723
_shelx_estimated_absorpt_t_max 0.761

loop_
_space_group_symop_operation_xyz
'x, y, z'
'-x, -y, -z'

loop_
_atom_site_label
_atom_site_type_symbol
_atom_site_fract_x
_atom_site_fract_y
_atom_site_fract_z
_atom_site_U_iso_or_equiv
_atom_site_adp_type
_atom_site_occupancy
_atom_site_site_symmetry_order
_atom_site_calc_flag
_atom_site_refinement_flags_posn
_atom_site_refinement_flags_adp
_atom_site_refinement_flags_occupancy
_atom_site_disorder_assembly
_atom_site_disorder_group
C1 C -0.010(3) 0.308(3) 1.0586(16) 0.085(7) Uani 1 1 d . U . . .
H1 H -0.0191 0.3508 1.1048 0.102 Uiso 1 1 calc R U . . .
C2 C 0.049(3) 0.175(3) 1.0587(17) 0.091(7) Uani 1 1 d . U . . .
H2 H 0.0826 0.1199 1.1047 0.109 Uiso 1 1 calc R U . . .
C3 C 0.042(3) 0.152(2) 0.9695(17) 0.084(6) Uani 1 1 d . U . . .
H3 H 0.0744 0.0788 0.9486 0.100 Uiso 1 1 calc R U . . .
C4 C -0.019(3) 0.258(2) 0.9236(16) 0.073(6) Uani 1 1 d . U . . .
H4 H -0.0397 0.2665 0.8665 0.087 Uiso 1 1 calc R U . . .
C5 C -0.047(3) 0.353(2) 0.9750(15) 0.072(6) Uani 1 1 d . U . . .
H5 H -0.0838 0.4325 0.9559 0.086 Uiso 1 1 calc R U . . .
C6 C 0.505(3) 0.173(2) 0.9947(14) 0.067(6) Uani 1 1 d . . . . .
H6 H 0.5464 0.1115 1.0358 0.080 Uiso 1 1 calc R U . . .
C7 C 0.450(3) 0.294(2) 1.0052(12) 0.067(7) Uani 1 1 d . . . . .
H7 H 0.4484 0.3252 1.0563 0.081 Uiso 1 1 calc R U . . .
C8 C 0.398(3) 0.3633(18) 0.9282(11) 0.048(5) Uani 1 1 d . . . . .
H8 H 0.3567 0.4449 0.9195 0.058 Uiso 1 1 calc R U . . .
C9 C 0.422(3) 0.2791(16) 0.8666(11) 0.041(5) Uani 1 1 d . . . . .
C10 C 0.483(3) 0.1634(17) 0.9084(12) 0.051(5) Uani 1 1 d . . . . .
H10 H 0.5053 0.0935 0.8834 0.061 Uiso 1 1 calc R U . . .
C11 C 0.382(2) 0.3035(15) 0.7789(11) 0.038(4) Uani 1 1 d . . . . .
H11 H 0.3860 0.2398 0.7496 0.045 Uiso 1 1 calc R U . . .
C12 C 0.338(2) 0.4103(14) 0.7363(10) 0.031(4) Uani 1 1 d . . . . .
H12 H 0.3287 0.4741 0.7665 0.037 Uiso 1 1 calc R U . . .
C13 C 0.304(2) 0.4357(13) 0.6466(10) 0.026(3) Uani 1 1 d . U . . .
C14 C 0.280(2) 0.5498(13) 0.6038(10) 0.028(3) Uani 1 1 d . U . . .
C15 C 0.288(2) 0.6517(14) 0.6480(10) 0.030(4) Uani 1 1 d . . . . .
H15 H 0.2919 0.6407 0.7069 0.036 Uiso 1 1 calc R U . . .
C16 C 0.292(2) 0.7537(13) 0.6093(10) 0.028(4) Uani 1 1 d . . . . .
H16 H 0.2837 0.7642 0.5507 0.034 Uiso 1 1 calc R U . . .
C17 C 0.306(2) 0.8538(13) 0.6487(9) 0.026(4) Uani 1 1 d . . . . .
C18 C 0.280(2) 0.8715(15) 0.7378(11) 0.040(5) Uani 1 1 d . . . . .
H18 H 0.2431 0.8211 0.7830 0.048 Uiso 1 1 calc R U . . .
C19 C 0.318(3) 0.9730(18) 0.7453(15) 0.064(6) Uani 1 1 d . . . . .
H19 H 0.3171 1.0042 0.7963 0.077 Uiso 1 1 calc R U . . .
C20 C 0.362(2) 1.0256(15) 0.6585(13) 0.041(5) Uani 1 1 d . . . . .
H20 H 0.3933 1.0967 0.6439 0.050 Uiso 1 1 calc R U . . .
C21 C 0.350(2) 0.9543(14) 0.6051(11) 0.033(4) Uani 1 1 d . . . . .
H21 H 0.3676 0.9687 0.5456 0.039 Uiso 1 1 calc R U . . .
C22 C -0.175(2) 0.9956(17) 0.7205(12) 0.046(4) Uani 1 1 d . U . . .
H22 H -0.2071 0.9321 0.7540 0.055 Uiso 1 1 calc R U . . .
C23 C -0.148(3) 1.093(2) 0.7494(16) 0.074(6) Uani 1 1 d . U . . .
H23 H -0.1674 1.1082 0.8068 0.089 Uiso 1 1 calc R U . . .
C24 C -0.086(3) 1.166(2) 0.6812(16) 0.081(7) Uani 1 1 d . U . . .
H24 H -0.0497 1.2333 0.6843 0.098 Uiso 1 1 calc R U . . .
C25 C -0.091(3) 1.118(2) 0.6113(16) 0.068(5) Uani 1 1 d . U . . .
H25 H -0.0613 1.1510 0.5560 0.081 Uiso 1 1 calc R U . . .
C26 C -0.145(3) 1.012(2) 0.6283(14) 0.066(5) Uani 1 1 d . U . . .
H26 H -0.1577 0.9639 0.5891 0.080 Uiso 1 1 calc R U . . .
C27 C 0.250(2) 0.4811(14) 0.4812(10) 0.032(4) Uani 1 1 d . U . . .
C28 C 0.264(2) 0.3686(14) 0.5240(10) 0.031(4) Uani 1 1 d . U . . .
C29 C 0.247(2) 0.2783(15) 0.4798(11) 0.037(4) Uani 1 1 d . . . . .
H29 H 0.2477 0.2050 0.5087 0.045 Uiso 1 1 calc R U . . .
C30 C 0.229(3) 0.2977(17) 0.3963(12) 0.050(5) Uani 1 1 d . . . . .
H30 H 0.2172 0.2375 0.3676 0.060 Uiso 1 1 calc R U . . .
C31 C 0.229(2) 0.4070(17) 0.3510(12) 0.041(5) Uani 1 1 d . . . . .
C32 C 0.233(2) 0.5012(14) 0.3923(9) 0.029(4) Uani 1 1 d . . . . .
H32 H 0.2249 0.5750 0.3629 0.035 Uiso 1 1 calc R U . . .
C33 C 0.225(3) 0.4242(17) 0.2574(14) 0.054(5) Uani 1 1 d D . . . .
Fe1 Fe 0.2278(4) 0.2514(3) 0.96948(16) 0.0473(9) Uani 1 1 d . . . . .
Fe2 Fe 0.0961(3) 1.0039(2) 0.67769(15) 0.0304(7) Uani 1 1 d . . . . .
N1 N 0.2516(18) 0.5729(11) 0.5234(8) 0.033(3) Uani 1 1 d . U . . .
N2 N 0.2873(17) 0.3477(11) 0.6080(8) 0.031(3) Uani 1 1 d . U . . .
F1 F 0.393(2) 0.393(4) 0.2116(12) 0.077(9) Uani 0.71(4) 1 d D U P A 1
F2 F 0.150(6) 0.535(2) 0.2313(16) 0.103(11) Uani 0.71(4) 1 d D U P A 1
F3 F 0.127(6) 0.363(4) 0.2325(17) 0.110(13) Uani 0.71(4) 1 d D U P A 1
F1' F 0.277(12) 0.513(6) 0.213(3) 0.082(17) Uani 0.29(4) 1 d D U P A 2
F2' F 0.070(7) 0.437(8) 0.223(4) 0.079(19) Uani 0.29(4) 1 d D U P A 2
F3' F 0.325(15) 0.326(6) 0.222(4) 0.11(2) Uani 0.29(4) 1 d D U P A 2

loop_
_atom_site_aniso_label
_atom_site_aniso_U_11
_atom_site_aniso_U_22
_atom_site_aniso_U_33
_atom_site_aniso_U_23
_atom_site_aniso_U_13
_atom_site_aniso_U_12
C1 0.042(13) 0.124(15) 0.084(13) -0.021(10) -0.023(10) 0.000(11)
C2 0.043(13) 0.119(15) 0.094(13) -0.003(10) -0.007(11) -0.001(11)
C3 0.052(13) 0.090(12) 0.099(13) -0.005(10) 0.004(11) -0.012(11)
C4 0.069(15) 0.080(12) 0.080(12) -0.018(9) -0.024(10) -0.024(11)
C5 0.051(12) 0.082(12) 0.090(13) -0.028(9) -0.029(10) -0.010(10)
C6 0.066(15) 0.070(17) 0.056(15) 0.021(12) -0.024(11) -0.010(13)
C7 0.065(15) 0.13(2) 0.031(12) 0.001(13) -0.025(10) -0.056(16)
C8 0.051(12) 0.057(13) 0.043(12) -0.014(10) -0.007(9) -0.020(11)
C9 0.054(12) 0.042(12) 0.025(10) -0.001(9) 0.009(8) -0.018(10)
C10 0.056(13) 0.043(12) 0.047(13) 0.008(10) -0.013(10) -0.004(10)
C11 0.047(11) 0.031(10) 0.037(11) -0.007(9) -0.008(8) -0.010(9)
C12 0.038(10) 0.025(10) 0.029(10) -0.001(8) -0.012(8) -0.005(8)
C13 0.027(8) 0.019(6) 0.027(7) -0.009(5) 0.003(6) 0.000(6)
C14 0.025(8) 0.023(7) 0.033(6) -0.003(5) -0.001(6) -0.004(6)
C15 0.036(10) 0.030(10) 0.024(9) -0.009(8) 0.002(7) -0.008(8)
C16 0.032(9) 0.017(9) 0.025(9) 0.001(7) 0.007(7) 0.002(7)
C17 0.030(9) 0.028(9) 0.023(9) -0.002(7) -0.002(7) -0.011(8)
C18 0.028(9) 0.032(11) 0.045(11) 0.014(9) -0.003(8) 0.007(8)
C19 0.064(14) 0.053(14) 0.092(18) -0.018(13) -0.048(13) -0.017(12)
C20 0.038(11) 0.020(9) 0.071(14) -0.014(10) -0.009(9) -0.012(8)
C21 0.029(9) 0.028(10) 0.034(10) -0.002(9) 0.001(7) -0.001(8)
C22 0.016(8) 0.057(10) 0.055(9) 0.001(8) -0.006(7) 0.004(8)
C23 0.074(15) 0.077(12) 0.069(11) -0.016(9) 0.005(10) -0.020(11)
C24 0.084(16) 0.071(12) 0.083(12) 0.009(10) -0.014(11) -0.016(11)
C25 0.022(10) 0.087(13) 0.082(11) 0.005(9) -0.007(9) 0.000(9)
C26 0.047(12) 0.085(13) 0.059(9) -0.003(8) -0.009(8) -0.006(10)
C27 0.027(9) 0.029(6) 0.038(8) -0.006(5) -0.003(7) -0.005(6)
C28 0.031(9) 0.030(7) 0.030(6) -0.007(5) -0.001(6) -0.006(7)
C29 0.041(10) 0.029(10) 0.044(11) -0.009(9) -0.006(8) -0.010(8)
C30 0.062(14) 0.045(12) 0.049(13) 0.002(10) -0.032(10) -0.016(11)
C31 0.028(10) 0.048(12) 0.044(12) 0.001(10) -0.012(8) -0.003(9)
C32 0.039(10) 0.029(10) 0.021(9) 0.008(7) -0.017(7) -0.010(8)
C33 0.034(12) 0.061(16) 0.063(15) -0.010(13) -0.015(11) -0.002(12)
Fe1 0.0513(18) 0.059(2) 0.0306(16) 0.0030(14) -0.0040(13) -0.0181(15)
Fe2 0.0288(13) 0.0230(13) 0.0385(15) -0.0049(11) -0.0050(11) -0.0044(11)
N1 0.035(8) 0.027(6) 0.035(6) -0.003(5) -0.008(5) -0.004(6)
N2 0.033(7) 0.029(6) 0.031(6) -0.006(5) 0.000(5) -0.010(6)
F1 0.045(12) 0.16(3) 0.024(10) -0.012(13) 0.000(8) -0.022(13)
F2 0.12(2) 0.087(17) 0.059(15) 0.007(12) -0.015(16) 0.033(17)
F3 0.15(3) 0.19(3) 0.048(13) 0.00(2) -0.030(16) -0.13(3)
F1' 0.09(4) 0.14(4) 0.03(2) 0.03(3) -0.02(3) -0.06(3)
F2' 0.06(3) 0.12(4) 0.05(3) 0.00(3) -0.02(2) 0.00(3)
F3' 0.11(4) 0.13(4) 0.06(3) 0.00(3) -0.01(3) 0.03(4)

loop_
_atom_type_symbol
_atom_type_description
_atom_type_scat_dispersion_real
_atom_type_scat_dispersion_imag
_atom_type_scat_source
C C 0.0033 0.0016 'International Tables Vol C Tables 4.2.6.8 and 6.1.1.4'
H H 0.0000 0.0000 'International Tables Vol C Tables 4.2.6.8 and 6.1.1.4'
N N 0.0061 0.0033 'International Tables Vol C Tables 4.2.6.8 and 6.1.1.4'
F F 0.0171 0.0103 'International Tables Vol C Tables 4.2.6.8 and 6.1.1.4'
Fe Fe 0.3463 0.8444 'International Tables Vol C Tables 4.2.6.8 and 6.1.1.4'

loop_
_geom_angle_atom_site_label_1
_geom_angle_atom_site_label_2
_geom_angle_atom_site_label_3
_geom_angle
C5 C1 C2 106(2)
C5 C1 Fe1 68.7(13)
C2 C1 Fe1 68.8(13)
C5 C1 H1 126.8
C2 C1 H1 126.8
Fe1 C1 H1 127.3
C3 C2 C1 105(2)
C3 C2 Fe1 67.9(14)
C1 C2 Fe1 68.3(15)
C3 C2 H2 127.4
C1 C2 H2 127.4
Fe1 C2 H2 127.8
C4 C3 C2 108(3)
C4 C3 Fe1 70.5(15)
C2 C3 Fe1 69.8(15)
C4 C3 H3 125.9
C2 C3 H3 125.9
Fe1 C3 H3 125.4
C3 C4 C5 111(2)
C3 C4 Fe1 70.7(15)
C5 C4 Fe1 69.0(12)
C3 C4 H4 124.5
C5 C4 H4 124.5
Fe1 C4 H4 127.5
C1 C5 C4 109(2)
C1 C5 Fe1 71.3(13)
C4 C5 Fe1 69.9(13)
C1 C5 H5 125.4
C4 C5 H5 125.4
Fe1 C5 H5 125.1
C7 C6 C10 106.1(18)
C7 C6 Fe1 68.6(12)
C10 C6 Fe1 68.2(11)
C7 C6 H6 126.9
C10 C6 H6 126.9
Fe1 C6 H6 127.8
C6 C7 C8 111.8(18)
C6 C7 Fe1 71.2(12)
C8 C7 Fe1 70.7(10)
C6 C7 H7 124.1
C8 C7 H7 124.1
Fe1 C7 H7 125.6
C7 C8 C9 104.9(18)
C7 C8 Fe1 68.6(11)
C9 C8 Fe1 68.8(10)
C7 C8 H8 127.5
C9 C8 H8 127.5
Fe1 C8 H8 126.6
C10 C9 C11 124.1(17)
C10 C9 C8 108.5(16)
C11 C9 C8 127.4(17)
C10 C9 Fe1 68.8(10)
C11 C9 Fe1 124.1(13)
C8 C9 Fe1 69.9(10)
C6 C10 C9 108.6(18)
C6 C10 Fe1 71.0(12)
C9 C10 Fe1 70.1(10)
C6 C10 H10 125.7
C9 C10 H10 125.7
Fe1 C10 H10 124.8
C12 C11 C9 125.2(16)
C12 C11 H11 117.4
C9 C11 H11 117.4
C11 C12 C13 125.7(15)
C11 C12 H12 117.2
C13 C12 H12 117.2
N2 C13 C14 121.2(14)
N2 C13 C12 116.8(14)
C14 C13 C12 122.0(14)
N1 C14 C13 122.4(14)
N1 C14 C15 115.8(14)
C13 C14 C15 121.8(14)
C16 C15 C14 124.2(15)
C16 C15 H15 117.9
C14 C15 H15 117.9
C15 C16 C17 126.2(15)
C15 C16 H16 116.9
C17 C16 H16 116.9
C21 C17 C18 105.5(14)
C21 C17 C16 125.9(14)
C18 C17 C16 128.7(14)
C21 C17 Fe2 67.9(9)
C18 C17 Fe2 67.9(9)
C16 C17 Fe2 128.3(11)
C19 C18 C17 108.5(17)
C19 C18 Fe2 71.1(11)
C17 C18 Fe2 70.9(9)
C19 C18 H18 125.7
C17 C18 H18 125.7
Fe2 C18 H18 123.9
C18 C19 C20 107.2(17)
C18 C19 Fe2 70.0(10)
C20 C19 Fe2 68.7(10)
C18 C19 H19 126.4
C20 C19 H19 126.4
Fe2 C19 H19 126.5
C21 C20 C19 107.3(15)
C21 C20 Fe2 70.2(10)
C19 C20 Fe2 69.0(10)
C21 C20 H20 126.4
C19 C20 H20 126.4
Fe2 C20 H20 126.0
C20 C21 C17 111.4(16)
C20 C21 Fe2 71.8(10)
C17 C21 Fe2 71.8(9)
C20 C21 H21 124.3
C17 C21 H21 124.3
Fe2 C21 H21 123.6
C23 C22 C26 106(2)
C23 C22 Fe2 71.0(12)
C26 C22 Fe2 69.2(11)
C23 C22 H22 126.9
C26 C22 H22 126.9
Fe2 C22 H22 124.6
C22 C23 C24 111(2)
C22 C23 Fe2 69.4(12)
C24 C23 Fe2 68.4(13)
C22 C23 H23 124.5
C24 C23 H23 124.5
Fe2 C23 H23 129.4
C25 C24 C23 105(2)
C25 C24 Fe2 69.0(15)
C23 C24 Fe2 71.4(14)
C25 C24 H24 127.3
C23 C24 H24 127.3
Fe2 C24 H24 124.0
C24 C25 C26 114(2)
C24 C25 Fe2 72.3(15)
C26 C25 Fe2 71.6(13)
C24 C25 H25 123.2
C26 C25 H25 123.2
Fe2 C25 H25 124.5
C25 C26 C22 104(2)
C25 C26 Fe2 67.1(12)
C22 C26 Fe2 69.3(11)
C25 C26 H26 128.2
C22 C26 H26 128.2
Fe2 C26 H26 127.0
N1 C27 C28 121.5(14)
N1 C27 C32 118.5(14)
C28 C27 C32 120.1(15)
N2 C28 C29 119.8(15)
N2 C28 C27 120.4(14)
C29 C28 C27 119.7(15)
C30 C29 C28 120.0(17)
C30 C29 H29 120.0
C28 C29 H29 120.0
C29 C30 C31 121.2(18)
C29 C30 H30 119.4
C31 C30 H30 119.4
C32 C31 C30 121.3(16)
C32 C31 C33 118.2(16)
C30 C31 C33 120.5(18)
C31 C32 C27 117.5(15)
C31 C32 H32 121.3
C27 C32 H32 121.3
F3 C33 F1 105(2)
F1' C33 F2' 97(4)
F3 C33 F2 107(3)
F1 C33 F2 106(2)
F1' C33 F3' 109(5)
F2' C33 F3' 96(5)
F3 C33 C31 112(2)
F1' C33 C31 119(3)
F1 C33 C31 114.4(17)
F2' C33 C31 123(4)
F2 C33 C31 112.0(19)
F3' C33 C31 109(3)
C10 Fe1 C7 67.9(9)
C10 Fe1 C5 154.3(8)
C7 Fe1 C5 126.2(10)
C10 Fe1 C4 119.6(9)
C7 Fe1 C4 163.9(11)
C5 Fe1 C4 41.2(8)
C10 Fe1 C9 41.1(7)
C7 Fe1 C9 67.9(8)
C5 Fe1 C9 119.1(9)
C4 Fe1 C9 107.6(9)
C10 Fe1 C3 106.7(9)
C7 Fe1 C3 156.5(10)
C5 Fe1 C3 68.7(10)
C4 Fe1 C3 38.8(9)
C9 Fe1 C3 124.0(9)
C10 Fe1 C8 69.7(8)
C7 Fe1 C8 40.7(7)
C5 Fe1 C8 106.2(9)
C4 Fe1 C8 125.7(9)
C9 Fe1 C8 41.3(7)
C3 Fe1 C8 161.1(9)
C10 Fe1 C1 164.6(9)
C7 Fe1 C1 108.0(10)
C5 Fe1 C1 40.1(8)
C4 Fe1 C1 68.5(9)
C9 Fe1 C1 152.8(9)
C3 Fe1 C1 70.9(10)
C8 Fe1 C1 117.7(10)
C10 Fe1 C6 40.8(8)
C7 Fe1 C6 40.2(9)
C5 Fe1 C6 163.3(9)
C4 Fe1 C6 154.3(10)
C9 Fe1 C6 68.7(8)
C3 Fe1 C6 120.7(10)
C8 Fe1 C6 69.3(9)
C1 Fe1 C6 126.6(9)
C10 Fe1 C2 125.2(9)
C7 Fe1 C2 120.7(9)
C5 Fe1 C2 69.4(10)
C4 Fe1 C2 68.2(10)
C9 Fe1 C2 162.8(9)
C3 Fe1 C2 42.3(9)
C8 Fe1 C2 154.7(9)
C1 Fe1 C2 42.9(10)
C6 Fe1 C2 107.4(9)
C25 Fe2 C21 110.6(8)
C25 Fe2 C24 38.8(9)
C21 Fe2 C24 128.0(8)
C25 Fe2 C18 172.6(9)
C21 Fe2 C18 68.2(7)
C24 Fe2 C18 147.8(9)
C25 Fe2 C20 115.7(9)
C21 Fe2 C20 37.9(6)
C24 Fe2 C20 106.5(9)
C18 Fe2 C20 68.2(7)
C25 Fe2 C19 148.1(9)
C21 Fe2 C19 67.3(8)
C24 Fe2 C19 115.5(9)
C18 Fe2 C19 38.9(7)
C20 Fe2 C19 42.4(8)
C25 Fe2 C26 41.3(9)
C21 Fe2 C26 119.2(8)
C24 Fe2 C26 69.0(10)
C18 Fe2 C26 132.2(9)
C20 Fe2 C26 148.4(8)
C19 Fe2 C26 168.5(9)
C25 Fe2 C22 68.1(8)
C21 Fe2 C22 153.2(7)
C24 Fe2 C22 68.9(9)
C18 Fe2 C22 109.4(7)
C20 Fe2 C22 168.2(8)
C19 Fe2 C22 128.6(9)
C26 Fe2 C22 41.5(7)
C25 Fe2 C23 65.0(9)
C21 Fe2 C23 166.0(8)
C24 Fe2 C23 40.1(9)
C18 Fe2 C23 118.0(9)
C20 Fe2 C23 130.2(8)
C19 Fe2 C23 108.8(10)
C26 Fe2 C23 67.2(9)
C22 Fe2 C23 39.6(8)
C25 Fe2 C17 133.3(8)
C21 Fe2 C17 40.3(6)
C24 Fe2 C17 167.5(8)
C18 Fe2 C17 41.2(6)
C20 Fe2 C17 66.5(6)
C19 Fe2 C17 67.1(7)
C26 Fe2 C17 111.0(8)
C22 Fe2 C17 119.9(7)
C23 Fe2 C17 152.2(8)
C14 N1 C27 116.9(14)
C13 N2 C28 117.4(13)

loop_
_geom_bond_atom_site_label_1
_geom_bond_atom_site_label_2
_geom_bond_distance
C1 C5 1.40(3)
C1 C2 1.51(4)
C1 Fe1 2.06(2)
C1 H1 0.9300
C2 C3 1.49(3)
C2 Fe1 2.07(3)
C2 H2 0.9300
C3 C4 1.36(3)
C3 Fe1 2.04(3)
C3 H3 0.9300
C4 C5 1.43(3)
C4 Fe1 2.04(2)
C4 H4 0.9300
C5 Fe1 2.03(2)
C5 H5 0.9300
C6 C7 1.41(3)
C6 C10 1.42(3)
C6 Fe1 2.06(2)
C6 H6 0.9300
C7 C8 1.42(3)
C7 Fe1 2.029(18)
C7 H7 0.9300
C8 C9 1.44(2)
C8 Fe1 2.057(18)
C8 H8 0.9300
C9 C10 1.43(2)
C9 C11 1.44(2)
C9 Fe1 2.043(16)
C10 Fe1 2.025(19)
C10 H10 0.9300
C11 C12 1.34(2)
C11 H11 0.9300
C12 C13 1.46(2)
C12 H12 0.9300
C13 N2 1.324(18)
C13 C14 1.41(2)
C14 N1 1.304(19)
C14 C15 1.50(2)
C15 C16 1.29(2)
C15 H15 0.9300
C16 C17 1.45(2)
C16 H16 0.9300
C17 C21 1.39(2)
C17 C18 1.43(2)
C17 Fe2 2.047(15)
C18 C19 1.34(2)
C18 Fe2 2.008(16)
C18 H18 0.9300
C19 C20 1.46(3)
C19 Fe2 2.021(18)
C19 H19 0.9300
C20 C21 1.31(2)
C20 Fe2 2.017(16)
C20 H20 0.9300
C21 Fe2 1.998(15)
C21 H21 0.9300
C22 C23 1.38(3)
C22 C26 1.44(3)
C22 Fe2 2.026(16)
C22 H22 0.9300
C23 C24 1.39(3)
C23 Fe2 2.05(2)
C23 H23 0.9300
C24 C25 1.32(3)
C24 Fe2 2.01(2)
C24 H24 0.9300
C25 C26 1.41(3)
C25 Fe2 1.97(2)
C25 H25 0.9300
C26 Fe2 2.03(2)
C26 H26 0.9300
C27 N1 1.357(19)
C27 C28 1.40(2)
C27 C32 1.42(2)
C28 N2 1.353(19)
C28 C29 1.40(2)
C29 C30 1.33(2)
C29 H29 0.9300
C30 C31 1.40(2)
C30 H30 0.9300
C31 C32 1.38(2)
C31 C33 1.47(3)
C32 H32 0.9300
C33 F3 1.30(2)
C33 F1' 1.30(3)
C33 F1 1.31(2)
C33 F2' 1.31(3)
C33 F2 1.31(2)
C33 F3' 1.33(3)

loop_
_geom_torsion_atom_site_label_1
_geom_torsion_atom_site_label_2
_geom_torsion_atom_site_label_3
_geom_torsion_atom_site_label_4
_geom_torsion
C5 C1 C2 C3 0(2)
Fe1 C1 C2 C3 -58.2(15)
C5 C1 C2 Fe1 58.6(15)
C1 C2 C3 C4 -2(3)
Fe1 C2 C3 C4 -60.3(17)
C1 C2 C3 Fe1 58.5(15)
C2 C3 C4 C5 3(3)
Fe1 C3 C4 C5 -57.2(16)
C2 C3 C4 Fe1 59.8(16)
C2 C1 C5 C4 1(2)
Fe1 C1 C5 C4 59.8(16)
C2 C1 C5 Fe1 -58.6(15)
C3 C4 C5 C1 -2(3)
Fe1 C4 C5 C1 -60.6(15)
C3 C4 C5 Fe1 58.2(17)
C10 C6 C7 C8 -1(2)
Fe1 C6 C7 C8 -59.2(14)
C10 C6 C7 Fe1 58.0(15)
C6 C7 C8 C9 0(2)
Fe1 C7 C8 C9 -59.6(12)
C6 C7 C8 Fe1 59.5(15)
C7 C8 C9 C10 1(2)
Fe1 C8 C9 C10 -58.1(13)
C7 C8 C9 C11 177.6(17)
Fe1 C8 C9 C11 118.2(18)
C7 C8 C9 Fe1 59.4(12)
C7 C6 C10 C9 2(2)
Fe1 C6 C10 C9 60.3(13)
C7 C6 C10 Fe1 -58.3(15)
C11 C9 C10 C6 -178.5(17)
C8 C9 C10 C6 -2(2)
Fe1 C9 C10 C6 -60.9(14)
C11 C9 C10 Fe1 -117.7(17)
C8 C9 C10 Fe1 58.8(12)
C10 C9 C11 C12 -174.7(17)
C8 C9 C11 C12 10(3)
Fe1 C9 C11 C12 99.2(19)
C9 C11 C12 C13 177.6(16)
C11 C12 C13 N2 10(2)
C11 C12 C13 C14 -172.7(16)
N2 C13 C14 N1 -4(2)
C12 C13 C14 N1 179.1(14)
N2 C13 C14 C15 177.0(14)
C12 C13 C14 C15 0(2)
N1 C14 C15 C16 -8(2)
C13 C14 C15 C16 170.9(15)
C14 C15 C16 C17 -177.9(14)
C15 C16 C17 C21 165.6(16)
C15 C16 C17 C18 -14(3)
C15 C16 C17 Fe2 -105.5(18)
C21 C17 C18 C19 -3.6(19)
C16 C17 C18 C19 176.4(16)
Fe2 C17 C18 C19 -61.4(13)
C21 C17 C18 Fe2 57.8(11)
C16 C17 C18 Fe2 -122.1(16)
C17 C18 C19 C20 3(2)
Fe2 C18 C19 C20 -58.8(12)
C17 C18 C19 Fe2 61.3(12)
C18 C19 C20 C21 0(2)
Fe2 C19 C20 C21 -60.1(12)
C18 C19 C20 Fe2 59.6(13)
C19 C20 C21 C17 -2(2)
Fe2 C20 C21 C17 -61.2(12)
C19 C20 C21 Fe2 59.2(12)
C18 C17 C21 C20 3.4(19)
C16 C17 C21 C20 -176.6(15)
Fe2 C17 C21 C20 61.2(12)
C18 C17 C21 Fe2 -57.8(11)
C16 C17 C21 Fe2 122.1(15)
C26 C22 C23 C24 -5(2)
Fe2 C22 C23 C24 55.7(17)
C26 C22 C23 Fe2 -60.5(13)
C22 C23 C24 C25 5(3)
Fe2 C23 C24 C25 61.0(16)
C22 C23 C24 Fe2 -56.2(16)
C23 C24 C25 C26 -3(3)
Fe2 C24 C25 C26 59.9(16)
C23 C24 C25 Fe2 -62.6(16)
C24 C25 C26 C22 0(2)
Fe2 C25 C26 C22 60.1(12)
C24 C25 C26 Fe2 -60.3(17)
C23 C22 C26 C25 3(2)
Fe2 C22 C26 C25 -58.7(13)
C23 C22 C26 Fe2 61.7(14)
N1 C27 C28 N2 -3(2)
C32 C27 C28 N2 177.5(14)
N1 C27 C28 C29 175.0(15)
C32 C27 C28 C29 -4(2)
N2 C28 C29 C30 -177.9(16)
C27 C28 C29 C30 4(2)
C28 C29 C30 C31 1(3)
C29 C30 C31 C32 -5(3)
C29 C30 C31 C33 175.1(17)
C30 C31 C32 C27 4(2)
C33 C31 C32 C27 -175.7(15)
N1 C27 C32 C31 -179.0(14)
C28 C27 C32 C31 0(2)
C32 C31 C33 F3 -146(3)
C30 C31 C33 F3 34(4)
C32 C31 C33 F1' 19(5)
C30 C31 C33 F1' -161(5)
C32 C31 C33 F1 94(3)
C30 C31 C33 F1 -85(3)
C32 C31 C33 F2' -104(5)
C30 C31 C33 F2' 76(6)
C32 C31 C33 F2 -26(3)
C30 C31 C33 F2 154(3)
C32 C31 C33 F3' 145(6)
C30 C31 C33 F3' -35(7)
C13 C14 N1 C27 -1(2)
C15 C14 N1 C27 177.6(13)
C28 C27 N1 C14 5(2)
C32 C27 N1 C14 -175.8(14)
C14 C13 N2 C28 6(2)
C12 C13 N2 C28 -177.3(13)
C29 C28 N2 C13 179.6(14)
C27 C28 N2 C13 -2(2)
